data_1009019
loop_
_publ_author_name
'Rouault, M A'
'Herpin, P'
'Fruchart, M R'

_publ_section_title
;
Etude cristallographique des carbures Cr7 C3 et Mn7 C3
;
_journal_coden_ASTM ANCPAC
_journal_name_full 'Annales de Chimie (Paris) (Vol=Year)'
_journal_page_first 461
_journal_page_last 470
_journal_volume 5
_journal_year 1970
_chemical_formula_structural 'Cr7 C3'
_chemical_formula_sum 'C3 Cr7'
_chemical_name_systematic 'Chromium carbide (7/3)'
_space_group_IT_number 62
_symmetry_cell_setting orthorhombic
_symmetry_Int_Tables_number 62
_symmetry_space_group_name_Hall '-P 2n 2a'
_symmetry_space_group_name_H-M 'P m c n'
_cell_angle_alpha 90
_cell_angle_beta 90
_cell_angle_gamma 90
_cell_formula_units_Z 4
_cell_length_a 7.01
_cell_length_b 12.142
_cell_length_c 4.526
_cell_volume 385.2
_refine_ls_R_factor_all 0.1
_cod_original_formula_sum 'Cr7 C3'
_cod_database_code 1009019

loop_
_symmetry_equiv_pos_as_xyz
x,y,z
1/2-x,1/2-y,1/2+z
1/2+x,-y,-z
-x,1/2+y,1/2-z
-x,-y,-z
1/2+x,1/2+y,1/2-z
1/2-x,y,z
x,1/2-y,1/2+z

loop_
_atom_site_label
_atom_site_type_symbol
_atom_site_symmetry_multiplicity
_atom_site_Wyckoff_symbol
_atom_site_fract_x
_atom_site_fract_y
_atom_site_fract_z
_atom_site_occupancy
_atom_site_attached_hydrogens
_atom_site_calc_flag
Cr1 Cr0 8 d 0.064(2) 0.811(9) 0.056(5) 1. 0 d
Cr2 Cr0 4 c 0.25 0.626(1) 0.057(9) 1. 0 d
Cr3 Cr0 4 c 0.25 0.206(3) 0.250(1) 1. 0 d
Cr4 Cr0 4 c 0.25 0.416(5) 0.261(9) 1. 0 d
Cr5 Cr0 8 d 0.065(7) 0.021(8) 0.250(9) 1. 0 d
C1 C0 4 c 0.25 0.562(9) 0.459(4) 1. 0 d
C2 C0 8 d 0.029(1) 0.342(8) 0.028(8) 1. 0 d

loop_
_atom_type_symbol
_atom_type_oxidation_number
Cr0 0.000
C0 0.000
